data_7052704
loop_
_publ_author_name
'Trujillo, Alexander'
'Justaud, Fr\'ed\'eric'
'Toupet, Lo\"ic'
'Cador, Olivier'
'Carrillo, David'
'Manzur, Carolina'
'Hamon, Jean-Ren\'e'

_publ_section_title
;
 New copper(ii)-centered complexes with organometallic donor--acceptor
 substituted unsymmetrical Schiff base ligands
;
_journal_issue 10
_journal_name_full 'New Journal of Chemistry'
_journal_page_first 2027
_journal_paper_doi 10.1039/c0nj01018a
_journal_volume 35
_journal_year 2011
_chemical_formula_sum 'C28 H25 Br Cu Fe N2 O3'
_chemical_formula_weight 636.80
_chemical_name_systematic
;
?
;
_space_group_IT_number 14
_symmetry_cell_setting monoclinic
_symmetry_space_group_name_Hall '-P 2ybc'
_symmetry_space_group_name_H-M 'P 1 21/c 1'
_atom_sites_solution_hydrogens difmap
_atom_sites_solution_primary direct
_atom_sites_solution_secondary difmap
_audit_creation_method SHELXL-97
_cell_angle_alpha 90.00
_cell_angle_beta 91.226(3)
_cell_angle_gamma 90.00
_cell_formula_units_Z 4
_cell_length_a 8.4612(4)
_cell_length_b 21.2485(9)
_cell_length_c 13.5664(6)
_cell_measurement_temperature 100(1)
_cell_volume 2438.51(19)
_computing_cell_refinement 'CrysAlis RED, Oxford Diffraction Ltd.,Version 1.171.26'
_computing_data_collection 'CrysAlis CCD, Oxford Diffraction Ltd.,Version 1.171.26'
_computing_data_reduction 'CrysAlis RED, Oxford Diffraction Ltd.,Version 1.171.26'
_computing_molecular_graphics 'PLATON_(Spek, 1998)'
_computing_publication_material 'SHELXL-97 (Sheldrick, 1997)'
_computing_structure_refinement 'SHELXL-97 (Sheldrick, 1997)'
_computing_structure_solution 'SIR-97_(Altomare & al., 1998)'
_diffrn_ambient_temperature 293(2)
_diffrn_detector_area_resol_mean 19.64
_diffrn_measured_fraction_theta_full 0.873
_diffrn_measured_fraction_theta_max 0.873
_diffrn_measurement_device_type 'CCD Saphire 3 Xcalibur'
_diffrn_measurement_method 'omega scan'
_diffrn_radiation_monochromator graphite
_diffrn_radiation_source 'fine-focus sealed tube'
_diffrn_radiation_type MoK\a
_diffrn_radiation_wavelength 0.71069
_diffrn_reflns_av_R_equivalents 0.0542
_diffrn_reflns_av_sigmaI/netI 0.1340
_diffrn_reflns_limit_h_max 9
_diffrn_reflns_limit_h_min -12
_diffrn_reflns_limit_k_max 30
_diffrn_reflns_limit_k_min -30
_diffrn_reflns_limit_l_max 19
_diffrn_reflns_limit_l_min -19
_diffrn_reflns_number 22404
_diffrn_reflns_theta_full 32.59
_diffrn_reflns_theta_max 32.59
_diffrn_reflns_theta_min 2.59
_exptl_absorpt_coefficient_mu 3.140
_exptl_absorpt_correction_type none
_exptl_crystal_colour black
_exptl_crystal_density_diffrn 1.735
_exptl_crystal_density_method 'not measured'
_exptl_crystal_description prism
_exptl_crystal_F_000 1284
_exptl_crystal_size_max 0.20
_exptl_crystal_size_mid 0.12
_exptl_crystal_size_min 0.12
_refine_diff_density_max 0.902
_refine_diff_density_min -0.647
_refine_diff_density_rms 0.102
_refine_ls_extinction_method none
_refine_ls_goodness_of_fit_ref 0.642
_refine_ls_hydrogen_treatment mixed
_refine_ls_matrix_type full
_refine_ls_number_parameters 337
_refine_ls_number_reflns 7762
_refine_ls_number_restraints 0
_refine_ls_restrained_S_all 0.642
_refine_ls_R_factor_all 0.0985
_refine_ls_R_factor_gt 0.0376
_refine_ls_shift/su_max 0.995
_refine_ls_shift/su_mean 0.019
_refine_ls_structure_factor_coef Fsqd
_refine_ls_weighting_details 'calc w=1/[\s^2^(Fo^2^)+(0.0638P)^2^+0.0000P] where P=(Fo^2^+2Fc^2^)/3'
_refine_ls_weighting_scheme calc
_refine_ls_wR_factor_gt 0.0812
_refine_ls_wR_factor_ref 0.0922
_reflns_number_gt 3989
_reflns_number_total 7762
_reflns_threshold_expression >2sigma(I)
_cod_data_source_file c0nj01018a.txt
_cod_data_source_block tmjrh10
_cod_original_cell_volume 2438.52(19)
_cod_original_sg_symbol_H-M P21/c
_cod_database_code 7052704

loop_
_symmetry_equiv_pos_as_xyz
'x, y, z'
'-x, y+1/2, -z+1/2'
'-x, -y, -z'
'x, -y-1/2, z-1/2'

loop_
_atom_site_label
_atom_site_type_symbol
_atom_site_fract_x
_atom_site_fract_y
_atom_site_fract_z
_atom_site_U_iso_or_equiv
_atom_site_adp_type
_atom_site_occupancy
_atom_site_symmetry_multiplicity
_atom_site_calc_flag
_atom_site_refinement_flags
Fe1 Fe 0.07043(4) 0.28946(2) 0.58874(3) 0.01642(10) Uani 1 1 d .
Br1 Br -0.88977(4) -0.062250(17) 0.24925(3) 0.03146(10) Uani 1 1 d .
Cu1 Cu -0.45879(4) 0.138167(17) 0.60025(3) 0.01620(9) Uani 1 1 d .
O1 O -0.3037(2) 0.20055(9) 0.56494(14) 0.0181(4) Uani 1 1 d .
O2 O -0.4637(2) 0.11602(9) 0.46440(14) 0.0180(4) Uani 1 1 d .
N1 N -0.4640(3) 0.15949(11) 0.73850(17) 0.0146(5) Uani 1 1 d .
N2 N -0.6136(3) 0.07403(11) 0.63921(18) 0.0156(5) Uani 1 1 d .
C1 C 0.1257(4) 0.20019(15) 0.6324(3) 0.0262(7) Uani 1 1 d .
H1 H 0.0615 0.1649 0.6255 0.031 Uiso 1 1 calc R
C2 C 0.2382(4) 0.22143(15) 0.5619(2) 0.0253(7) Uani 1 1 d .
H2 H 0.2603 0.2023 0.5021 0.030 Uiso 1 1 calc R
C3 C 0.3092(3) 0.27676(16) 0.6000(2) 0.0265(8) Uani 1 1 d .
H3 H 0.3860 0.3009 0.5698 0.032 Uiso 1 1 calc R
C4 C 0.2413(4) 0.28874(17) 0.6933(2) 0.0282(8) Uani 1 1 d .
H4 H 0.2670 0.3223 0.7346 0.034 Uiso 1 1 calc R
C5 C 0.1283(4) 0.24146(17) 0.7135(2) 0.0288(8) Uani 1 1 d .
H5 H 0.0675 0.2383 0.7696 0.035 Uiso 1 1 calc R
C6 C -0.1061(3) 0.35186(14) 0.6218(2) 0.0204(6) Uani 1 1 d .
H6 H -0.1325 0.3668 0.6838 0.024 Uiso 1 1 calc R
C7 C 0.0043(4) 0.38026(15) 0.5559(2) 0.0240(7) Uani 1 1 d .
H7 H 0.0610 0.4170 0.5685 0.029 Uiso 1 1 calc R
C8 C 0.0133(3) 0.34392(15) 0.4690(2) 0.0225(7) Uani 1 1 d .
H8 H 0.0767 0.3520 0.4153 0.027 Uiso 1 1 calc R
C9 C -0.0928(3) 0.29277(15) 0.4793(2) 0.0193(6) Uani 1 1 d .
H9 H -0.1119 0.2616 0.4325 0.023 Uiso 1 1 calc R
C10 C -0.1674(3) 0.29687(14) 0.5752(2) 0.0172(6) Uani 1 1 d .
C11 C -0.2732(3) 0.24826(14) 0.6197(2) 0.0168(6) Uani 1 1 d .
C12 C -0.3344(3) 0.25810(14) 0.7143(2) 0.0180(6) Uani 1 1 d .
H12 H -0.3103 0.2967 0.7434 0.022 Uiso 1 1 calc R
C13 C -0.4277(3) 0.21688(14) 0.7707(2) 0.0158(6) Uani 1 1 d .
C14 C -0.4925(3) 0.24228(15) 0.8668(2) 0.0210(7) Uani 1 1 d .
H14A H -0.5532 0.2101 0.8982 0.031 Uiso 1 1 calc R
H14B H -0.5588 0.2780 0.8530 0.031 Uiso 1 1 calc R
H14C H -0.4063 0.2547 0.9097 0.031 Uiso 1 1 calc R
C15 C -0.5416(3) 0.11341(14) 0.7958(2) 0.0157(6) Uani 1 1 d .
C16 C -0.5274(3) 0.10490(15) 0.8976(2) 0.0213(7) Uani 1 1 d .
H16 H -0.4613 0.1315 0.9340 0.026 Uiso 1 1 calc R
C17 C -0.6090(4) 0.05800(16) 0.9459(2) 0.0240(7) Uani 1 1 d .
H17 H -0.5996 0.0547 1.0142 0.029 Uiso 1 1 calc R
C18 C -0.7036(4) 0.01632(15) 0.8946(2) 0.0242(7) Uani 1 1 d .
H18 H -0.7614 -0.0141 0.9275 0.029 Uiso 1 1 calc R
C19 C -0.7110(3) 0.02059(14) 0.7927(2) 0.0212(7) Uani 1 1 d .
H19 H -0.7706 -0.0085 0.7567 0.025 Uiso 1 1 calc R
C20 C -0.6292(3) 0.06851(13) 0.7427(2) 0.0151(6) Uani 1 1 d .
C21 C -0.6900(3) 0.03762(14) 0.5800(2) 0.0184(6) Uani 1 1 d .
H21 H -0.7612 0.0093 0.6067 0.022 Uiso 1 1 calc R
C22 C -0.6722(3) 0.03783(14) 0.4741(2) 0.0177(6) Uani 1 1 d .
C23 C -0.7673(3) -0.00393(14) 0.4213(2) 0.0196(6) Uani 1 1 d .
H23 H -0.8370 -0.0301 0.4540 0.023 Uiso 1 1 calc R
C24 C -0.7578(3) -0.00637(14) 0.3203(2) 0.0215(7) Uani 1 1 d .
C25 C -0.6547(4) 0.03232(14) 0.2681(2) 0.0215(7) Uani 1 1 d .
H25 H -0.6519 0.0300 0.1997 0.026 Uiso 1 1 calc R
C26 C -0.5589(3) 0.07322(14) 0.3179(2) 0.0194(6) Uani 1 1 d .
H26 H -0.4901 0.0987 0.2832 0.023 Uiso 1 1 calc R
C27 C -0.5625(3) 0.07739(13) 0.4219(2) 0.0173(6) Uani 1 1 d .
O30 O 0.8191(3) 0.10576(13) 0.36003(19) 0.0369(6) Uani 1 1 d .
H30D H 0.748(5) 0.112(2) 0.399(3) 0.050 Uiso 1 1 d .
C30 C 0.9629(5) 0.1264(2) 0.3960(3) 0.0378(9) Uani 1 1 d .
H30A H 1.033(5) 0.095(2) 0.392(3) 0.050 Uiso 1 1 d .
H30B H 0.951(5) 0.1433(19) 0.461(3) 0.050 Uiso 1 1 d .
H30C H 1.003(5) 0.156(2) 0.356(3) 0.050 Uiso 1 1 d .

loop_
_atom_site_aniso_label
_atom_site_aniso_U_11
_atom_site_aniso_U_22
_atom_site_aniso_U_33
_atom_site_aniso_U_23
_atom_site_aniso_U_13
_atom_site_aniso_U_12
Fe1 0.01252(19) 0.0179(2) 0.0188(2) 0.00261(18) -0.00004(16) 0.00049(16)
Br1 0.02767(17) 0.0338(2) 0.0324(2) -0.00832(16) -0.01134(14) -0.00480(15)
Cu1 0.01869(17) 0.01578(18) 0.01411(18) -0.00122(15) -0.00037(13) -0.00080(14)
O1 0.0175(10) 0.0210(11) 0.0158(11) -0.0029(9) 0.0000(8) -0.0028(8)
O2 0.0233(10) 0.0167(11) 0.0140(10) -0.0016(8) -0.0006(8) -0.0026(8)
N1 0.0148(11) 0.0169(13) 0.0122(12) -0.0014(9) -0.0014(9) 0.0006(9)
N2 0.0180(12) 0.0121(12) 0.0165(13) 0.0016(10) 0.0007(10) 0.0029(9)
C1 0.0213(15) 0.0210(17) 0.036(2) 0.0092(15) -0.0024(14) 0.0023(13)
C2 0.0236(15) 0.0253(18) 0.0271(18) 0.0002(14) -0.0004(13) 0.0094(13)
C3 0.0102(13) 0.036(2) 0.0332(19) 0.0098(15) -0.0002(12) 0.0005(13)
C4 0.0228(16) 0.035(2) 0.0261(18) -0.0030(15) -0.0103(13) 0.0068(15)
C5 0.0236(16) 0.041(2) 0.0216(17) 0.0129(15) -0.0002(13) 0.0072(15)
C6 0.0183(14) 0.0202(17) 0.0227(16) -0.0008(13) -0.0005(12) 0.0036(12)
C7 0.0224(15) 0.0174(16) 0.0320(19) 0.0050(14) -0.0021(13) 0.0003(12)
C8 0.0185(15) 0.0246(17) 0.0245(17) 0.0109(13) 0.0003(12) 0.0019(12)
C9 0.0172(14) 0.0234(16) 0.0172(15) 0.0038(13) -0.0031(11) -0.0010(12)
C10 0.0117(13) 0.0199(16) 0.0199(15) 0.0027(12) -0.0031(11) 0.0015(11)
C11 0.0103(12) 0.0195(16) 0.0205(16) 0.0037(12) -0.0024(11) 0.0022(11)
C12 0.0138(13) 0.0189(16) 0.0211(16) -0.0049(12) -0.0017(11) -0.0006(11)
C13 0.0138(13) 0.0194(15) 0.0140(14) 0.0001(12) -0.0027(10) 0.0019(11)
C14 0.0197(14) 0.0227(17) 0.0205(16) -0.0046(13) 0.0014(12) -0.0010(12)
C15 0.0139(13) 0.0192(15) 0.0142(14) 0.0007(12) 0.0023(11) 0.0043(11)
C16 0.0247(15) 0.0213(16) 0.0179(16) -0.0007(13) -0.0029(12) 0.0027(13)
C17 0.0323(17) 0.0282(18) 0.0115(15) 0.0033(13) 0.0029(13) 0.0078(14)
C18 0.0266(16) 0.0216(17) 0.0246(17) 0.0046(14) 0.0060(13) 0.0001(13)
C19 0.0206(15) 0.0195(16) 0.0237(17) 0.0003(13) 0.0022(12) 0.0042(12)
C20 0.0156(13) 0.0145(14) 0.0152(14) 0.0007(11) 0.0010(11) 0.0047(11)
C21 0.0172(14) 0.0166(15) 0.0212(16) 0.0024(12) -0.0021(12) -0.0004(12)
C22 0.0193(14) 0.0147(15) 0.0189(16) -0.0025(12) -0.0023(12) 0.0001(12)
C23 0.0165(14) 0.0170(16) 0.0251(17) -0.0001(13) -0.0023(12) 0.0010(12)
C24 0.0207(15) 0.0194(16) 0.0240(17) -0.0057(13) -0.0099(13) 0.0022(12)
C25 0.0277(16) 0.0210(16) 0.0156(15) -0.0011(12) -0.0060(12) 0.0050(13)
C26 0.0234(15) 0.0158(16) 0.0190(16) 0.0005(12) -0.0014(12) 0.0012(12)
C27 0.0213(14) 0.0135(14) 0.0168(15) 0.0002(11) -0.0023(11) 0.0074(12)
O30 0.0323(14) 0.0501(17) 0.0285(15) -0.0098(12) 0.0094(11) -0.0127(13)
C30 0.031(2) 0.040(3) 0.042(2) -0.001(2) 0.0012(17) 0.0006(17)

loop_
_atom_type_symbol
_atom_type_description
_atom_type_scat_dispersion_real
_atom_type_scat_dispersion_imag
_atom_type_scat_source
C C 0.0033 0.0016 'International Tables Vol C Tables 4.2.6.8 and 6.1.1.4'
H H 0.0000 0.0000 'International Tables Vol C Tables 4.2.6.8 and 6.1.1.4'
N N 0.0061 0.0033 'International Tables Vol C Tables 4.2.6.8 and 6.1.1.4'
O O 0.0106 0.0060 'International Tables Vol C Tables 4.2.6.8 and 6.1.1.4'
Fe Fe 0.3463 0.8444 'International Tables Vol C Tables 4.2.6.8 and 6.1.1.4'
Cu Cu 0.3201 1.2651 'International Tables Vol C Tables 4.2.6.8 and 6.1.1.4'
Br Br -0.2901 2.4595 'International Tables Vol C Tables 4.2.6.8 and 6.1.1.4'

loop_
_geom_angle_atom_site_label_1
_geom_angle_atom_site_label_2
_geom_angle_atom_site_label_3
_geom_angle
C4 Fe1 C9 176.92(14)
C4 Fe1 C10 140.01(13)
C9 Fe1 C10 42.48(12)
C4 Fe1 C5 41.17(13)
C9 Fe1 C5 141.74(13)
C10 Fe1 C5 109.70(12)
C4 Fe1 C1 68.27(14)
C9 Fe1 C1 113.41(13)
C10 Fe1 C1 108.69(12)
C5 Fe1 C1 40.49(13)
C4 Fe1 C3 41.23(13)
C9 Fe1 C3 136.44(13)
C10 Fe1 C3 176.74(13)
C5 Fe1 C3 69.51(13)
C1 Fe1 C3 68.57(13)
C4 Fe1 C8 136.20(14)
C9 Fe1 C8 40.99(12)
C10 Fe1 C8 70.47(12)
C5 Fe1 C8 175.70(14)
C1 Fe1 C8 143.77(14)
C3 Fe1 C8 110.57(13)
C4 Fe1 C6 111.53(13)
C9 Fe1 C6 69.32(12)
C10 Fe1 C6 40.81(11)
C5 Fe1 C6 107.83(13)
C1 Fe1 C6 134.48(13)
C3 Fe1 C6 142.40(13)
C8 Fe1 C6 69.35(13)
C4 Fe1 C7 110.47(13)
C9 Fe1 C7 68.08(13)
C10 Fe1 C7 68.99(12)
C5 Fe1 C7 135.51(14)
C1 Fe1 C7 175.06(14)
C3 Fe1 C7 113.89(13)
C8 Fe1 C7 40.29(12)
C6 Fe1 C7 41.02(12)
C4 Fe1 C2 68.36(13)
C9 Fe1 C2 111.04(13)
C10 Fe1 C2 136.47(13)
C5 Fe1 C2 68.92(13)
C1 Fe1 C2 40.99(13)
C3 Fe1 C2 40.28(13)
C8 Fe1 C2 114.09(13)
C6 Fe1 C2 175.42(13)
C7 Fe1 C2 143.54(13)
O2 Cu1 O1 86.02(8)
O2 Cu1 N1 177.32(9)
O1 Cu1 N1 96.28(9)
O2 Cu1 N2 95.04(9)
O1 Cu1 N2 178.55(9)
N1 Cu1 N2 82.69(10)
C11 O1 Cu1 121.92(19)
C27 O2 Cu1 125.98(19)
C13 N1 C15 124.0(2)
C13 N1 Cu1 121.7(2)
C15 N1 Cu1 112.97(18)
C21 N2 C20 121.0(3)
C21 N2 Cu1 125.4(2)
C20 N2 Cu1 113.54(18)
C5 C1 C2 109.0(3)
C5 C1 Fe1 69.31(18)
C2 C1 Fe1 70.45(18)
C5 C1 H1 125.5
C2 C1 H1 125.5
Fe1 C1 H1 126.3
C3 C2 C1 107.5(3)
C3 C2 Fe1 68.98(18)
C1 C2 Fe1 68.56(17)
C3 C2 H2 126.3
C1 C2 H2 126.3
Fe1 C2 H2 127.7
C2 C3 C4 107.3(3)
C2 C3 Fe1 70.75(17)
C4 C3 Fe1 68.00(17)
C2 C3 H3 126.3
C4 C3 H3 126.3
Fe1 C3 H3 126.5
C5 C4 C3 109.3(3)
C5 C4 Fe1 70.29(17)
C3 C4 Fe1 70.77(17)
C5 C4 H4 125.3
C3 C4 H4 125.3
Fe1 C4 H4 125.2
C1 C5 C4 106.9(3)
C1 C5 Fe1 70.20(18)
C4 C5 Fe1 68.54(18)
C1 C5 H5 126.6
C4 C5 H5 126.6
Fe1 C5 H5 126.3
C10 C6 C7 107.7(3)
C10 C6 Fe1 68.44(16)
C7 C6 Fe1 69.54(17)
C10 C6 H6 126.2
C7 C6 H6 126.2
Fe1 C6 H6 127.4
C8 C7 C6 109.7(3)
C8 C7 Fe1 69.42(17)
C6 C7 Fe1 69.44(17)
C8 C7 H7 125.2
C6 C7 H7 125.2
Fe1 C7 H7 127.6
C7 C8 C9 106.9(3)
C7 C8 Fe1 70.29(17)
C9 C8 Fe1 68.12(16)
C7 C8 H8 126.5
C9 C8 H8 126.5
Fe1 C8 H8 126.6
C8 C9 C10 109.2(3)
C8 C9 Fe1 70.89(16)
C10 C9 Fe1 69.35(15)
C8 C9 H9 125.4
C10 C9 H9 125.4
Fe1 C9 H9 125.9
C6 C10 C9 106.5(3)
C6 C10 C11 127.0(3)
C9 C10 C11 126.1(3)
C6 C10 Fe1 70.75(16)
C9 C10 Fe1 68.17(15)
C11 C10 Fe1 120.65(19)
O1 C11 C12 124.9(3)
O1 C11 C10 115.2(3)
C12 C11 C10 119.9(3)
C11 C12 C13 128.4(3)
C11 C12 H12 115.8
C13 C12 H12 115.8
N1 C13 C12 121.2(3)
N1 C13 C14 121.4(3)
C12 C13 C14 117.3(3)
C13 C14 H14A 109.5
C13 C14 H14B 109.5
H14A C14 H14B 109.5
C13 C14 H14C 109.5
H14A C14 H14C 109.5
H14B C14 H14C 109.5
C16 C15 C20 117.0(3)
C16 C15 N1 126.9(3)
C20 C15 N1 115.8(2)
C15 C16 C17 121.9(3)
C15 C16 H16 119.0
C17 C16 H16 119.0
C18 C17 C16 121.0(3)
C18 C17 H17 119.5
C16 C17 H17 119.5
C17 C18 C19 118.5(3)
C17 C18 H18 120.8
C19 C18 H18 120.8
C18 C19 C20 121.0(3)
C18 C19 H19 119.5
C20 C19 H19 119.5
C15 C20 C19 120.3(3)
C15 C20 N2 113.2(2)
C19 C20 N2 126.3(3)
N2 C21 C22 124.0(3)
N2 C21 H21 118.0
C22 C21 H21 118.0
C23 C22 C21 116.0(3)
C23 C22 C27 119.4(3)
C21 C22 C27 124.6(3)
C24 C23 C22 119.5(3)
C24 C23 H23 120.2
C22 C23 H23 120.2
C23 C24 C25 122.1(3)
C23 C24 Br1 119.2(2)
C25 C24 Br1 118.7(2)
C26 C25 C24 119.7(3)
C26 C25 H25 120.2
C24 C25 H25 120.2
C25 C26 C27 120.7(3)
C25 C26 H26 119.7
C27 C26 H26 119.7
O2 C27 C26 117.1(3)
O2 C27 C22 124.3(3)
C26 C27 C22 118.6(3)
C30 O30 H30D 112(3)
O30 C30 H30A 109(3)
O30 C30 H30B 110(2)
H30A C30 H30B 115(4)
O30 C30 H30C 110(3)
H30A C30 H30C 103(4)
H30B C30 H30C 110(4)

loop_
_geom_bond_atom_site_label_1
_geom_bond_atom_site_label_2
_geom_bond_distance
Fe1 C4 2.004(3)
Fe1 C9 2.007(3)
Fe1 C10 2.023(3)
Fe1 C5 2.027(3)
Fe1 C1 2.039(3)
Fe1 C3 2.041(3)
Fe1 C8 2.044(3)
Fe1 C6 2.054(3)
Fe1 C7 2.055(3)
Fe1 C2 2.064(3)
Br1 C24 1.881(3)
Cu1 O2 1.902(2)
Cu1 O1 1.933(2)
Cu1 N1 1.931(2)
Cu1 N2 1.970(2)
O1 C11 1.280(3)
O2 C27 1.298(3)
N1 C13 1.329(4)
N1 C15 1.420(4)
N2 C21 1.280(4)
N2 C20 1.418(4)
C1 C5 1.407(5)
C1 C2 1.437(5)
C1 H1 0.9300
C2 C3 1.413(5)
C2 H2 0.9300
C3 C4 1.424(5)
C3 H3 0.9300
C4 C5 1.417(5)
C4 H4 0.9300
C5 H5 0.9300
C6 C10 1.422(4)
C6 C7 1.440(4)
C6 H6 0.9300
C7 C8 1.412(4)
C7 H7 0.9300
C8 C9 1.419(4)
C8 H8 0.9300
C9 C10 1.460(4)
C9 H9 0.9300
C10 C11 1.502(4)
C11 C12 1.410(4)
C12 C13 1.415(4)
C12 H12 0.9300
C13 C14 1.523(4)
C14 H14A 0.9600
C14 H14B 0.9600
C14 H14C 0.9600
C15 C16 1.395(4)
C15 C20 1.398(4)
C16 C17 1.386(4)
C16 H16 0.9300
C17 C18 1.373(4)
C17 H17 0.9300
C18 C19 1.385(4)
C18 H18 0.9300
C19 C20 1.413(4)
C19 H19 0.9300
C21 C22 1.449(4)
C21 H21 0.9300
C22 C23 1.386(4)
C22 C27 1.448(4)
C23 C24 1.376(4)
C23 H23 0.9300
C24 C25 1.402(4)
C25 C26 1.359(4)
C25 H25 0.9300
C26 C27 1.415(4)
C26 H26 0.9300
O30 C30 1.373(4)
O30 H30D 0.82(4)
C30 H30A 0.89(4)
C30 H30B 0.96(4)
C30 H30C 0.90(4)

loop_
_geom_torsion_atom_site_label_1
_geom_torsion_atom_site_label_2
_geom_torsion_atom_site_label_3
_geom_torsion_atom_site_label_4
_geom_torsion
O2 Cu1 O1 C11 159.9(2)
N1 Cu1 O1 C11 -18.7(2)
N2 Cu1 O1 C11 -63(4)
O1 Cu1 O2 C27 -171.8(2)
N1 Cu1 O2 C27 -22(2)
N2 Cu1 O2 C27 9.2(2)
O2 Cu1 N1 C13 -123(2)
O1 Cu1 N1 C13 26.3(2)
N2 Cu1 N1 C13 -154.7(2)
O2 Cu1 N1 C15 44(2)
O1 Cu1 N1 C15 -166.62(17)
N2 Cu1 N1 C15 12.35(18)
O2 Cu1 N2 C21 -5.1(2)
O1 Cu1 N2 C21 -142(4)
N1 Cu1 N2 C21 173.5(2)
O2 Cu1 N2 C20 171.64(18)
O1 Cu1 N2 C20 35(4)
N1 Cu1 N2 C20 -9.78(18)
C4 Fe1 C1 C5 38.64(19)
C9 Fe1 C1 C5 -144.15(19)
C10 Fe1 C1 C5 -98.7(2)
C3 Fe1 C1 C5 83.1(2)
C8 Fe1 C1 C5 179.0(2)
C6 Fe1 C1 C5 -60.7(2)
C7 Fe1 C1 C5 -37.5(15)
C2 Fe1 C1 C5 120.2(3)
C4 Fe1 C1 C2 -81.6(2)
C9 Fe1 C1 C2 95.6(2)
C10 Fe1 C1 C2 141.04(18)
C5 Fe1 C1 C2 -120.2(3)
C3 Fe1 C1 C2 -37.08(19)
C8 Fe1 C1 C2 58.8(3)
C6 Fe1 C1 C2 179.08(18)
C7 Fe1 C1 C2 -157.8(14)
C5 C1 C2 C3 -0.6(3)
Fe1 C1 C2 C3 58.2(2)
C5 C1 C2 Fe1 -58.8(2)
C4 Fe1 C2 C3 -38.4(2)
C9 Fe1 C2 C3 138.33(19)
C10 Fe1 C2 C3 -179.62(19)
C5 Fe1 C2 C3 -82.8(2)
C1 Fe1 C2 C3 -119.8(3)
C8 Fe1 C2 C3 93.9(2)
C6 Fe1 C2 C3 -128.0(15)
C7 Fe1 C2 C3 57.1(3)
C4 Fe1 C2 C1 81.3(2)
C9 Fe1 C2 C1 -101.9(2)
C10 Fe1 C2 C1 -59.9(3)
C5 Fe1 C2 C1 36.97(19)
C3 Fe1 C2 C1 119.8(3)
C8 Fe1 C2 C1 -146.36(19)
C6 Fe1 C2 C1 -8.3(16)
C7 Fe1 C2 C1 176.9(2)
C1 C2 C3 C4 0.5(3)
Fe1 C2 C3 C4 58.4(2)
C1 C2 C3 Fe1 -57.9(2)
C4 Fe1 C3 C2 118.8(3)
C9 Fe1 C3 C2 -64.2(3)
C10 Fe1 C3 C2 5(2)
C5 Fe1 C3 C2 81.2(2)
C1 Fe1 C3 C2 37.7(2)
C8 Fe1 C3 C2 -103.4(2)
C6 Fe1 C3 C2 174.1(2)
C7 Fe1 C3 C2 -146.9(2)
C9 Fe1 C3 C4 177.0(2)
C10 Fe1 C3 C4 -114(2)
C5 Fe1 C3 C4 -37.6(2)
C1 Fe1 C3 C4 -81.1(2)
C8 Fe1 C3 C4 137.9(2)
C6 Fe1 C3 C4 55.3(3)
C7 Fe1 C3 C4 94.3(2)
C2 Fe1 C3 C4 -118.8(3)
C2 C3 C4 C5 -0.2(3)
Fe1 C3 C4 C5 59.9(2)
C2 C3 C4 Fe1 -60.1(2)
C9 Fe1 C4 C5 -162(3)
C10 Fe1 C4 C5 55.5(3)
C1 Fe1 C4 C5 -38.0(2)
C3 Fe1 C4 C5 -119.8(3)
C8 Fe1 C4 C5 175.0(2)
C6 Fe1 C4 C5 92.8(2)
C7 Fe1 C4 C5 136.9(2)
C2 Fe1 C4 C5 -82.3(2)
C9 Fe1 C4 C3 -42(3)
C10 Fe1 C4 C3 175.4(2)
C5 Fe1 C4 C3 119.8(3)
C1 Fe1 C4 C3 81.8(2)
C8 Fe1 C4 C3 -65.2(3)
C6 Fe1 C4 C3 -147.36(19)
C7 Fe1 C4 C3 -103.3(2)
C2 Fe1 C4 C3 37.6(2)
C2 C1 C5 C4 0.5(3)
Fe1 C1 C5 C4 -59.0(2)
C2 C1 C5 Fe1 59.5(2)
C3 C4 C5 C1 -0.2(3)
Fe1 C4 C5 C1 60.0(2)
C3 C4 C5 Fe1 -60.2(2)
C4 Fe1 C5 C1 -118.2(3)
C9 Fe1 C5 C1 60.2(3)
C10 Fe1 C5 C1 96.0(2)
C3 Fe1 C5 C1 -80.6(2)
C8 Fe1 C5 C1 -172.4(16)
C6 Fe1 C5 C1 139.18(18)
C7 Fe1 C5 C1 175.71(19)
C2 Fe1 C5 C1 -37.41(18)
C9 Fe1 C5 C4 178.4(2)
C10 Fe1 C5 C4 -145.8(2)
C1 Fe1 C5 C4 118.2(3)
C3 Fe1 C5 C4 37.6(2)
C8 Fe1 C5 C4 -54.2(17)
C6 Fe1 C5 C4 -102.6(2)
C7 Fe1 C5 C4 -66.1(3)
C2 Fe1 C5 C4 80.8(2)
C4 Fe1 C6 C10 -143.45(19)
C9 Fe1 C6 C10 39.72(17)
C5 Fe1 C6 C10 -99.76(19)
C1 Fe1 C6 C10 -63.3(2)
C3 Fe1 C6 C10 -179.1(2)
C8 Fe1 C6 C10 83.67(19)
C7 Fe1 C6 C10 119.7(3)
C2 Fe1 C6 C10 -55.7(16)
C4 Fe1 C6 C7 96.9(2)
C9 Fe1 C6 C7 -79.98(19)
C10 Fe1 C6 C7 -119.7(3)
C5 Fe1 C6 C7 140.54(19)
C1 Fe1 C6 C7 177.04(19)
C3 Fe1 C6 C7 61.2(3)
C8 Fe1 C6 C7 -36.03(18)
C2 Fe1 C6 C7 -175.4(15)
C10 C6 C7 C8 -0.2(3)
Fe1 C6 C7 C8 57.8(2)
C10 C6 C7 Fe1 -57.97(19)
C4 Fe1 C7 C8 138.67(19)
C9 Fe1 C7 C8 -38.41(17)
C10 Fe1 C7 C8 -84.22(19)
C5 Fe1 C7 C8 178.64(19)
C1 Fe1 C7 C8 -147.0(14)
C3 Fe1 C7 C8 94.1(2)
C6 Fe1 C7 C8 -121.7(3)
C2 Fe1 C7 C8 57.7(3)
C4 Fe1 C7 C6 -99.66(19)
C9 Fe1 C7 C6 83.26(19)
C10 Fe1 C7 C6 37.45(17)
C5 Fe1 C7 C6 -59.7(2)
C1 Fe1 C7 C6 -25.3(15)
C3 Fe1 C7 C6 -144.21(18)
C8 Fe1 C7 C6 121.7(3)
C2 Fe1 C7 C6 179.4(2)
C6 C7 C8 C9 0.7(3)
Fe1 C7 C8 C9 58.48(19)
C6 C7 C8 Fe1 -57.8(2)
C4 Fe1 C8 C7 -63.4(3)
C9 Fe1 C8 C7 118.5(3)
C10 Fe1 C8 C7 80.22(19)
C5 Fe1 C8 C7 -12.9(18)
C1 Fe1 C8 C7 175.5(2)
C3 Fe1 C8 C7 -103.1(2)
C6 Fe1 C8 C7 36.65(18)
C2 Fe1 C8 C7 -146.62(18)
C4 Fe1 C8 C9 178.1(2)
C10 Fe1 C8 C9 -38.29(18)
C5 Fe1 C8 C9 -131.4(16)
C1 Fe1 C8 C9 56.9(3)
C3 Fe1 C8 C9 138.42(19)
C6 Fe1 C8 C9 -81.85(19)
C7 Fe1 C8 C9 -118.5(3)
C2 Fe1 C8 C9 94.88(19)
C7 C8 C9 C10 -0.9(3)
Fe1 C8 C9 C10 58.96(19)
C7 C8 C9 Fe1 -59.9(2)
C4 Fe1 C9 C8 -25(3)
C10 Fe1 C9 C8 120.1(3)
C5 Fe1 C9 C8 174.8(2)
C1 Fe1 C9 C8 -147.32(19)
C3 Fe1 C9 C8 -64.4(3)
C6 Fe1 C9 C8 81.9(2)
C7 Fe1 C9 C8 37.78(18)
C2 Fe1 C9 C8 -102.9(2)
C4 Fe1 C9 C10 -145(3)
C5 Fe1 C9 C10 54.6(3)
C1 Fe1 C9 C10 92.5(2)
C3 Fe1 C9 C10 175.50(19)
C8 Fe1 C9 C10 -120.1(3)
C6 Fe1 C9 C10 -38.21(17)
C7 Fe1 C9 C10 -82.37(19)
C2 Fe1 C9 C10 136.91(18)
C7 C6 C10 C9 -0.4(3)
Fe1 C6 C10 C9 -59.03(18)
C7 C6 C10 C11 173.1(2)
Fe1 C6 C10 C11 114.4(3)
C7 C6 C10 Fe1 58.65(19)
C8 C9 C10 C6 0.8(3)
Fe1 C9 C10 C6 60.70(18)
C8 C9 C10 C11 -172.7(2)
Fe1 C9 C10 C11 -112.8(3)
C8 C9 C10 Fe1 -59.90(19)
C4 Fe1 C10 C6 59.5(3)
C9 Fe1 C10 C6 -117.7(3)
C5 Fe1 C10 C6 94.7(2)
C1 Fe1 C10 C6 137.72(19)
C3 Fe1 C10 C6 170(2)
C8 Fe1 C10 C6 -80.70(19)
C7 Fe1 C10 C6 -37.64(18)
C2 Fe1 C10 C6 174.5(2)
C4 Fe1 C10 C9 177.2(2)
C5 Fe1 C10 C9 -147.56(19)
C1 Fe1 C10 C9 -104.58(19)
C3 Fe1 C10 C9 -72(2)
C8 Fe1 C10 C9 37.00(18)
C6 Fe1 C10 C9 117.7(3)
C7 Fe1 C10 C9 80.05(19)
C2 Fe1 C10 C9 -67.8(2)
C4 Fe1 C10 C11 -62.7(3)
C9 Fe1 C10 C11 120.1(3)
C5 Fe1 C10 C11 -27.5(3)
C1 Fe1 C10 C11 15.5(3)
C3 Fe1 C10 C11 48(2)
C8 Fe1 C10 C11 157.1(3)
C6 Fe1 C10 C11 -122.2(3)
C7 Fe1 C10 C11 -159.9(3)
C2 Fe1 C10 C11 52.3(3)
Cu1 O1 C11 C12 6.6(4)
Cu1 O1 C11 C10 -171.61(16)
C6 C10 C11 O1 -175.3(3)
C9 C10 C11 O1 -3.1(4)
Fe1 C10 C11 O1 -87.2(3)
C6 C10 C11 C12 6.5(4)
C9 C10 C11 C12 178.6(3)
Fe1 C10 C11 C12 94.5(3)
O1 C11 C12 C13 5.8(5)
C10 C11 C12 C13 -176.1(3)
C15 N1 C13 C12 172.6(2)
Cu1 N1 C13 C12 -21.8(3)
C15 N1 C13 C14 -11.0(4)
Cu1 N1 C13 C14 154.6(2)
C11 C12 C13 N1 2.8(4)
C11 C12 C13 C14 -173.7(3)
C13 N1 C15 C16 -33.0(4)
Cu1 N1 C15 C16 160.3(2)
C13 N1 C15 C20 153.5(3)
Cu1 N1 C15 C20 -13.2(3)
C20 C15 C16 C17 -6.4(4)
N1 C15 C16 C17 -179.9(3)
C15 C16 C17 C18 2.3(5)
C16 C17 C18 C19 2.5(5)
C17 C18 C19 C20 -3.0(4)
C16 C15 C20 C19 5.8(4)
N1 C15 C20 C19 -180.0(2)
C16 C15 C20 N2 -169.1(2)
N1 C15 C20 N2 5.1(3)
C18 C19 C20 C15 -1.3(4)
C18 C19 C20 N2 172.9(3)
C21 N2 C20 C15 -177.9(3)
Cu1 N2 C20 C15 5.2(3)
C21 N2 C20 C19 7.6(4)
Cu1 N2 C20 C19 -169.4(2)
C20 N2 C21 C22 -175.9(2)
Cu1 N2 C21 C22 0.7(4)
N2 C21 C22 C23 -178.6(3)
N2 C21 C22 C27 2.3(5)
C21 C22 C23 C24 179.7(3)
C27 C22 C23 C24 -1.1(4)
C22 C23 C24 C25 -0.1(4)
C22 C23 C24 Br1 -179.0(2)
C23 C24 C25 C26 0.9(5)
Br1 C24 C25 C26 179.7(2)
C24 C25 C26 C27 -0.3(4)
Cu1 O2 C27 C26 172.38(19)
Cu1 O2 C27 C22 -9.1(4)
C25 C26 C27 O2 177.7(3)
C25 C26 C27 C22 -0.9(4)
C23 C22 C27 O2 -176.9(3)
C21 C22 C27 O2 2.2(4)
C23 C22 C27 C26 1.6(4)
C21 C22 C27 C26 -179.3(3)
